data_7229500
loop_
_publ_author_name
'Shi, Xiao-Shan'
'Wang, Dun-Jia'
'Li, Xiao-Ming'
'Li, Hong-Lei'
'Meng, Ling-Hong'
'Li, Xin'
'Pi, Yan'
'Zhou, Xing-Wang'
'Wang, Bin-Gui'

_publ_section_title
;
 Antimicrobial polyketides from Trichoderma koningiopsis QA-3, an
 endophytic fungus obtained from the medicinal plant Artemisia argyi
;
_journal_issue 81
_journal_name_full 'RSC Advances'
_journal_page_first 51335
_journal_paper_doi 10.1039/C7RA11122C
_journal_volume 7
_journal_year 2017
_chemical_formula_sum 'C16 H28 O4'
_chemical_formula_weight 284.38
_chemical_name_systematic
; 
 ? 
;
_space_group_IT_number 19
_symmetry_cell_setting orthorhombic
_symmetry_space_group_name_Hall 'P 2ac 2ab'
_symmetry_space_group_name_H-M 'P 21 21 21'
_atom_sites_solution_hydrogens geom
_atom_sites_solution_primary direct
_atom_sites_solution_secondary difmap
_audit_creation_method SHELXL-97
_audit_update_record
;
2017-08-03 deposited with the CCDC.
2017-10-30 downloaded from the CCDC.
;
_cell_angle_alpha 90.00
_cell_angle_beta 90.00
_cell_angle_gamma 90.00
_cell_formula_units_Z 4
_cell_length_a 5.4518(5)
_cell_length_b 12.6676(11)
_cell_length_c 23.036(2)
_cell_measurement_reflns_used 1391
_cell_measurement_temperature 293(2)
_cell_measurement_theta_max 68.5810
_cell_measurement_theta_min 3.8450
_cell_volume 1590.9(2)
_computing_cell_refinement 'Bruker FRAMBO'
_computing_data_collection 'Bruker FRAMBO'
_computing_data_reduction 'Bruker SAINT'
_computing_molecular_graphics 'Bruker SHELXTL'
_computing_publication_material 'Bruker SHELXTL'
_computing_structure_refinement 'SHELXL-97 (Sheldrick, 1997)'
_computing_structure_solution 'SHELXS-97 (Sheldrick, 1990)'
_diffrn_ambient_temperature 293(2)
_diffrn_measured_fraction_theta_full 0.999
_diffrn_measured_fraction_theta_max 0.999
_diffrn_measurement_device_type 'CCD area detector'
_diffrn_measurement_method 'phi and omega scans'
_diffrn_radiation_monochromator graphite
_diffrn_radiation_source 'fine-focus sealed tube'
_diffrn_radiation_type CuK\a
_diffrn_radiation_wavelength 1.54178
_diffrn_reflns_av_R_equivalents 0.0645
_diffrn_reflns_av_sigmaI/netI 0.0888
_diffrn_reflns_limit_h_max 6
_diffrn_reflns_limit_h_min -4
_diffrn_reflns_limit_k_max 15
_diffrn_reflns_limit_k_min -12
_diffrn_reflns_limit_l_max 27
_diffrn_reflns_limit_l_min -27
_diffrn_reflns_number 9988
_diffrn_reflns_theta_full 66.19
_diffrn_reflns_theta_max 66.19
_diffrn_reflns_theta_min 3.84
_exptl_absorpt_coefficient_mu 0.672
_exptl_absorpt_correction_T_max 0.9672
_exptl_absorpt_correction_T_min 0.8238
_exptl_absorpt_correction_type multi-scan
_exptl_absorpt_process_details sadabs
_exptl_crystal_density_diffrn 1.187
_exptl_crystal_density_method 'not measured'
_exptl_crystal_F_000 624
_exptl_crystal_size_max 0.30
_exptl_crystal_size_mid 0.08
_exptl_crystal_size_min 0.05
_refine_diff_density_max 0.194
_refine_diff_density_min -0.161
_refine_diff_density_rms 0.037
_refine_ls_abs_structure_details 'Flack H D (1983), Acta Cryst. A39, 876-881'
_refine_ls_abs_structure_Flack 0.0(5)
_refine_ls_extinction_coef 0.0039(4)
_refine_ls_extinction_expression Fc^*^=kFc[1+0.001xFc^2^\l^3^/sin(2\q)]^-1/4^
_refine_ls_extinction_method SHELXL
_refine_ls_goodness_of_fit_ref 1.022
_refine_ls_hydrogen_treatment mixed
_refine_ls_matrix_type full
_refine_ls_number_parameters 186
_refine_ls_number_reflns 2775
_refine_ls_number_restraints 3
_refine_ls_restrained_S_all 1.029
_refine_ls_R_factor_all 0.1272
_refine_ls_R_factor_gt 0.0626
_refine_ls_shift/su_max 0.001
_refine_ls_shift/su_mean 0.000
_refine_ls_structure_factor_coef Fsqd
_refine_ls_weighting_details 'calc w=1/[\s^2^(Fo^2^)+(0.0462P)^2^+0.0000P] where P=(Fo^2^+2Fc^2^)/3'
_refine_ls_weighting_scheme calc
_refine_ls_wR_factor_gt 0.1251
_refine_ls_wR_factor_ref 0.1494
_reflns_number_gt 1576
_reflns_number_total 2775
_reflns_threshold_expression >2sigma(I)
_cod_data_source_file c7ra11122c2.cif
_cod_data_source_block 151106a
_cod_depositor_comments
;
The following automatic conversions were performed:

'_symmetry_cell_setting' value 'Orthorhombic' changed to
'orthorhombic' according to
/home/data/users/saulius/crontab/automatic-downloads/rss-feeds/RSC/lib/dictionaries/cif_core.dic
dictionary named 'cif_core.dic' version 2.4.2 from 2011-04-26.

Automatic conversion script
Id: cif_fix_values 4973 2017-02-22 13:04:09Z antanas 
;
_cod_original_sg_symbol_H-M P2(1)2(1)2(1)
_cod_database_code 7229500

loop_
_symmetry_equiv_pos_as_xyz
'x, y, z'
'-x+1/2, -y, z+1/2'
'-x, y+1/2, -z+1/2'
'x+1/2, -y+1/2, -z'

loop_
_atom_site_label
_atom_site_type_symbol
_atom_site_fract_x
_atom_site_fract_y
_atom_site_fract_z
_atom_site_U_iso_or_equiv
_atom_site_adp_type
_atom_site_occupancy
_atom_site_symmetry_multiplicity
_atom_site_calc_flag
_atom_site_refinement_flags
O1 O 0.2360(4) 0.3130(2) 0.39071(11) 0.0629(7) Uani 1 1 d .
O2 O 0.6009(5) 0.3988(2) 0.39881(11) 0.0696(8) Uani 1 1 d .
O3 O 0.5193(5) 0.2318(2) 0.48035(10) 0.0760(9) Uani 1 1 d .
H3 H 0.6421 0.2469 0.4992 0.114 Uiso 1 1 calc R
O4 O 0.1766(6) 0.1682(3) 0.29877(13) 0.0896(10) Uani 1 1 d .
H4 H 0.1231 0.1950 0.3286 0.134 Uiso 1 1 calc R
C1 C 0.4940(7) 0.2995(3) 0.38220(16) 0.0621(10) Uani 1 1 d .
C2 C 0.5863(8) 0.2128(3) 0.42143(16) 0.0637(11) Uani 1 1 d .
H2 H 0.7656 0.2100 0.4188 0.076 Uiso 1 1 calc R
C3 C 0.4824(9) 0.1065(3) 0.40262(15) 0.0731(12) Uani 1 1 d .
H3A H 0.3062 0.1063 0.4085 0.088 Uiso 1 1 calc R
H3B H 0.5524 0.0511 0.4265 0.088 Uiso 1 1 calc R
C4 C 0.5387(9) 0.0841(3) 0.33882(17) 0.0826(14) Uani 1 1 d .
H4A H 0.4654 0.0173 0.3278 0.099 Uiso 1 1 calc R
H4B H 0.7148 0.0783 0.3336 0.099 Uiso 1 1 calc R
C5 C 0.4398(9) 0.1717(4) 0.29944(18) 0.0777(13) Uani 1 1 d .
H5 H 0.4977 0.1578 0.2599 0.093 Uiso 1 1 calc R
C6 C 0.5410(8) 0.2789(3) 0.31822(16) 0.0680(12) Uani 1 1 d .
H6 H 0.7194 0.2755 0.3133 0.082 Uiso 1 1 calc R
C7 C 0.4515(9) 0.3740(3) 0.28227(17) 0.0788(14) Uani 1 1 d .
H7A H 0.5747 0.4292 0.2837 0.095 Uiso 1 1 calc R
H7B H 0.4336 0.3525 0.2421 0.095 Uiso 1 1 calc R
C8 C 0.2058(9) 0.4189(4) 0.30387(18) 0.0815(14) Uani 1 1 d .
H8A H 0.1858 0.4903 0.2894 0.098 Uiso 1 1 calc R
H8B H 0.0723 0.3764 0.2887 0.098 Uiso 1 1 calc R
C9 C 0.1937(8) 0.4198(3) 0.36979(18) 0.0684(12) Uani 1 1 d .
H9 H 0.0358 0.4471 0.3835 0.082 Uiso 1 1 calc R
C10 C 0.4056(8) 0.4771(3) 0.39822(19) 0.0705(12) Uani 1 1 d .
H10 H 0.4545 0.5373 0.3742 0.085 Uiso 1 1 calc R
C11 C 0.3541(8) 0.5141(3) 0.45975(18) 0.0766(13) Uani 1 1 d .
H11A H 0.3091 0.4534 0.4831 0.092 Uiso 1 1 calc R
H11B H 0.2143 0.5614 0.4590 0.092 Uiso 1 1 calc R
C12 C 0.5670(9) 0.5703(3) 0.48903(18) 0.0855(15) Uani 1 1 d .
H12A H 0.6146 0.6308 0.4658 0.103 Uiso 1 1 calc R
H12B H 0.7064 0.5229 0.4911 0.103 Uiso 1 1 calc R
C13 C 0.4999(10) 0.6077(4) 0.5509(2) 0.0988(16) Uani 1 1 d .
H13A H 0.3468 0.6465 0.5491 0.119 Uiso 1 1 calc R
H13B H 0.4729 0.5460 0.5751 0.119 Uiso 1 1 calc R
C14 C 0.6867(13) 0.6750(4) 0.5789(2) 0.125(2) Uani 1 1 d D
H14A H 0.7043 0.7389 0.5561 0.150 Uiso 1 1 calc R
H14B H 0.8427 0.6382 0.5777 0.150 Uiso 1 1 calc R
C15 C 0.6327(14) 0.7069(5) 0.6433(3) 0.149(3) Uani 1 1 d D
H15A H 0.6006 0.6436 0.6658 0.178 Uiso 1 1 calc R
H15B H 0.7771 0.7406 0.6595 0.178 Uiso 1 1 calc R
C16 C 0.4304(15) 0.7762(6) 0.6488(3) 0.168(3) Uani 1 1 d D
H16A H 0.2824 0.7395 0.6387 0.252 Uiso 1 1 calc R
H16B H 0.4521 0.8352 0.6231 0.252 Uiso 1 1 calc R
H16C H 0.4196 0.8009 0.6881 0.252 Uiso 1 1 calc R

loop_
_atom_site_aniso_label
_atom_site_aniso_U_11
_atom_site_aniso_U_22
_atom_site_aniso_U_33
_atom_site_aniso_U_23
_atom_site_aniso_U_13
_atom_site_aniso_U_12
O1 0.0581(15) 0.0649(17) 0.0657(17) 0.0091(14) 0.0093(14) -0.0005(14)
O2 0.0604(16) 0.0679(17) 0.0805(19) -0.0043(16) 0.0026(15) -0.0008(15)
O3 0.0771(19) 0.098(2) 0.0535(16) -0.0030(15) -0.0020(15) 0.0092(19)
O4 0.089(2) 0.103(3) 0.076(2) -0.0022(19) -0.0096(18) -0.009(2)
C1 0.060(2) 0.070(3) 0.057(2) 0.003(2) 0.008(2) -0.002(2)
C2 0.066(3) 0.074(3) 0.051(2) 0.001(2) 0.004(2) 0.006(2)
C3 0.088(3) 0.069(3) 0.062(3) 0.003(2) -0.002(3) 0.006(3)
C4 0.101(4) 0.076(3) 0.070(3) -0.011(2) -0.002(3) 0.008(3)
C5 0.087(4) 0.091(3) 0.056(3) -0.004(2) 0.009(2) 0.000(3)
C6 0.067(3) 0.079(3) 0.057(2) 0.008(2) 0.007(2) -0.002(2)
C7 0.083(3) 0.091(3) 0.062(3) 0.015(2) 0.008(2) 0.000(3)
C8 0.079(3) 0.089(3) 0.077(3) 0.026(3) -0.005(3) 0.003(3)
C9 0.059(2) 0.070(3) 0.076(3) 0.011(2) 0.006(2) -0.006(2)
C10 0.070(3) 0.062(3) 0.079(3) 0.009(2) 0.010(3) 0.003(2)
C11 0.082(3) 0.066(3) 0.081(3) 0.003(2) 0.010(3) 0.006(3)
C12 0.106(4) 0.072(3) 0.078(3) 0.001(2) 0.005(3) -0.003(3)
C13 0.108(4) 0.099(4) 0.090(4) -0.001(3) 0.006(3) -0.019(3)
C14 0.149(6) 0.113(5) 0.112(5) -0.024(4) 0.002(4) -0.011(5)
C15 0.178(7) 0.146(6) 0.122(6) -0.020(5) -0.013(5) 0.038(6)
C16 0.193(8) 0.185(7) 0.127(6) 0.011(5) 0.039(6) 0.023(7)

loop_
_atom_type_symbol
_atom_type_description
_atom_type_scat_dispersion_real
_atom_type_scat_dispersion_imag
_atom_type_scat_source
C C 0.0181 0.0091 'International Tables Vol C Tables 4.2.6.8 and 6.1.1.4'
H H 0.0000 0.0000 'International Tables Vol C Tables 4.2.6.8 and 6.1.1.4'
O O 0.0492 0.0322 'International Tables Vol C Tables 4.2.6.8 and 6.1.1.4'

loop_
_geom_angle_atom_site_label_1
_geom_angle_atom_site_label_2
_geom_angle_atom_site_label_3
_geom_angle
C1 O1 C9 102.8(3)
C1 O2 C10 107.3(3)
C2 O3 H3 109.5
C5 O4 H4 109.5
O1 C1 O2 104.9(3)
O1 C1 C2 109.4(3)
O2 C1 C2 110.0(3)
O1 C1 C6 108.6(3)
O2 C1 C6 109.9(3)
C2 C1 C6 113.6(3)
O3 C2 C1 111.2(3)
O3 C2 C3 109.0(3)
C1 C2 C3 110.4(3)
O3 C2 H2 108.7
C1 C2 H2 108.7
C3 C2 H2 108.7
C2 C3 C4 111.3(3)
C2 C3 H3A 109.4
C4 C3 H3A 109.4
C2 C3 H3B 109.4
C4 C3 H3B 109.4
H3A C3 H3B 108.0
C3 C4 C5 111.4(3)
C3 C4 H4A 109.4
C5 C4 H4A 109.4
C3 C4 H4B 109.4
C5 C4 H4B 109.4
H4A C4 H4B 108.0
O4 C5 C6 113.1(4)
O4 C5 C4 109.6(4)
C6 C5 C4 110.4(3)
O4 C5 H5 107.9
C6 C5 H5 107.9
C4 C5 H5 107.9
C1 C6 C5 111.5(3)
C1 C6 C7 109.5(3)
C5 C6 C7 115.3(3)
C1 C6 H6 106.7
C5 C6 H6 106.7
C7 C6 H6 106.7
C8 C7 C6 113.0(4)
C8 C7 H7A 109.0
C6 C7 H7A 109.0
C8 C7 H7B 109.0
C6 C7 H7B 109.0
H7A C7 H7B 107.8
C9 C8 C7 111.3(4)
C9 C8 H8A 109.4
C7 C8 H8A 109.4
C9 C8 H8B 109.4
C7 C8 H8B 109.4
H8A C8 H8B 108.0
O1 C9 C10 100.5(3)
O1 C9 C8 108.5(3)
C10 C9 C8 113.7(4)
O1 C9 H9 111.2
C10 C9 H9 111.2
C8 C9 H9 111.2
O2 C10 C9 103.6(3)
O2 C10 C11 109.7(3)
C9 C10 C11 114.3(4)
O2 C10 H10 109.7
C9 C10 H10 109.7
C11 C10 H10 109.7
C10 C11 C12 114.7(4)
C10 C11 H11A 108.6
C12 C11 H11A 108.6
C10 C11 H11B 108.6
C12 C11 H11B 108.6
H11A C11 H11B 107.6
C11 C12 C13 111.8(4)
C11 C12 H12A 109.3
C13 C12 H12A 109.3
C11 C12 H12B 109.3
C13 C12 H12B 109.3
H12A C12 H12B 107.9
C14 C13 C12 114.6(5)
C14 C13 H13A 108.6
C12 C13 H13A 108.6
C14 C13 H13B 108.6
C12 C13 H13B 108.6
H13A C13 H13B 107.6
C13 C14 C15 115.6(5)
C13 C14 H14A 108.4
C15 C14 H14A 108.4
C13 C14 H14B 108.4
C15 C14 H14B 108.4
H14A C14 H14B 107.4
C16 C15 C14 113.0(6)
C16 C15 H15A 109.0
C14 C15 H15A 109.0
C16 C15 H15B 109.0
C14 C15 H15B 109.0
H15A C15 H15B 107.8
C15 C16 H16A 109.5
C15 C16 H16B 109.5
H16A C16 H16B 109.5
C15 C16 H16C 109.5
H16A C16 H16C 109.5
H16B C16 H16C 109.5

loop_
_geom_bond_atom_site_label_1
_geom_bond_atom_site_label_2
_geom_bond_distance
O1 C1 1.431(4)
O1 C9 1.454(4)
O2 C1 1.439(5)
O2 C10 1.455(4)
O3 C2 1.426(4)
O3 H3 0.8200
O4 C5 1.436(5)
O4 H4 0.8200
C1 C2 1.509(5)
C1 C6 1.519(5)
C2 C3 1.523(5)
C2 H2 0.9800
C3 C4 1.528(5)
C3 H3A 0.9700
C3 H3B 0.9700
C4 C5 1.531(5)
C4 H4A 0.9700
C4 H4B 0.9700
C5 C6 1.528(5)
C5 H5 0.9800
C6 C7 1.541(5)
C6 H6 0.9800
C7 C8 1.538(6)
C7 H7A 0.9700
C7 H7B 0.9700
C8 C9 1.520(5)
C8 H8A 0.9700
C8 H8B 0.9700
C9 C10 1.513(5)
C9 H9 0.9800
C10 C11 1.519(5)
C10 H10 0.9800
C11 C12 1.520(5)
C11 H11A 0.9700
C11 H11B 0.9700
C12 C13 1.546(5)
C12 H12A 0.9700
C12 H12B 0.9700
C13 C14 1.476(6)
C13 H13A 0.9700
C13 H13B 0.9700
C14 C15 1.567(7)
C14 H14A 0.9700
C14 H14B 0.9700
C15 C16 1.415(7)
C15 H15A 0.9700
C15 H15B 0.9700
C16 H16A 0.9600
C16 H16B 0.9600
C16 H16C 0.9600

loop_
_geom_torsion_atom_site_label_1
_geom_torsion_atom_site_label_2
_geom_torsion_atom_site_label_3
_geom_torsion_atom_site_label_4
_geom_torsion
C9 O1 C1 O2 40.3(4)
C9 O1 C1 C2 158.4(3)
C9 O1 C1 C6 -77.1(4)
C10 O2 C1 O1 -18.2(4)
C10 O2 C1 C2 -135.9(3)
C10 O2 C1 C6 98.4(4)
O1 C1 C2 O3 -53.5(4)
O2 C1 C2 O3 61.3(4)
C6 C1 C2 O3 -175.1(3)
O1 C1 C2 C3 67.6(4)
O2 C1 C2 C3 -177.7(3)
C6 C1 C2 C3 -54.0(5)
O3 C2 C3 C4 177.4(3)
C1 C2 C3 C4 55.0(5)
C2 C3 C4 C5 -57.0(5)
C3 C4 C5 O4 -69.5(5)
C3 C4 C5 C6 55.7(5)
O1 C1 C6 C5 -68.2(5)
O2 C1 C6 C5 177.5(3)
C2 C1 C6 C5 53.8(5)
O1 C1 C6 C7 60.6(4)
O2 C1 C6 C7 -53.6(4)
C2 C1 C6 C7 -177.3(4)
O4 C5 C6 C1 69.7(5)
C4 C5 C6 C1 -53.5(5)
O4 C5 C6 C7 -55.9(5)
C4 C5 C6 C7 -179.2(4)
C1 C6 C7 C8 -41.0(5)
C5 C6 C7 C8 85.7(5)
C6 C7 C8 C9 39.7(5)
C1 O1 C9 C10 -45.3(4)
C1 O1 C9 C8 74.3(4)
C7 C8 C9 O1 -56.3(5)
C7 C8 C9 C10 54.6(5)
C1 O2 C10 C9 -9.9(4)
C1 O2 C10 C11 112.4(4)
O1 C9 C10 O2 33.6(4)
C8 C9 C10 O2 -82.1(4)
O1 C9 C10 C11 -85.7(4)
C8 C9 C10 C11 158.6(4)
O2 C10 C11 C12 63.3(4)
C9 C10 C11 C12 179.1(4)
C10 C11 C12 C13 178.9(4)
C11 C12 C13 C14 -172.3(4)
C12 C13 C14 C15 -175.6(5)
C13 C14 C15 C16 -68.1(8)
